data_4129781
loop_
_publ_author_name
'Mo, Fanyang'
'Lim, Hee Nam'
'Dong, Guangbin'

_publ_section_title
;
 Bifunctional Ligand-Assisted Catalytic Ketone \a-Alkenylation with
 Internal Alkynes: Controlled Synthesis of Enones and Mechanistic Studies.
;
_journal_issue 49
_journal_name_full 'Journal of the American Chemical Society'
_journal_page_first 15518
_journal_page_last 15527
_journal_paper_doi 10.1021/jacs.5b10466
_journal_volume 137
_journal_year 2015
_chemical_formula_moiety 'C21 H22 O3'
_chemical_formula_sum 'C21 H22 O3'
_chemical_formula_weight 322.39
_space_group_IT_number 2
_space_group_name_Hall '-P 1'
_space_group_name_H-M_alt 'P -1'
_symmetry_cell_setting triclinic
_symmetry_space_group_name_H-M 'P -1'
_atom_sites_solution_hydrogens geom
_atom_sites_solution_primary direct
_atom_sites_solution_secondary difmap
_audit_creation_method SHELXL-97
_cell_angle_alpha 113.601(3)
_cell_angle_beta 93.988(4)
_cell_angle_gamma 95.806(4)
_cell_formula_units_Z 2
_cell_length_a 8.2732(5)
_cell_length_b 9.8942(5)
_cell_length_c 11.5115(6)
_cell_measurement_reflns_used 4252
_cell_measurement_temperature 153(2)
_cell_measurement_theta_max 28.3
_cell_measurement_theta_min 2.3
_cell_volume 852.76(8)
_computing_cell_refinement 'Apex II release 2010, Bruker AXS, Inc.'
_computing_data_collection 'Apex II release 2010, Bruker AXS, Inc.'
_computing_data_reduction 'Apex II release 2010, Bruker AXS, Inc.'
_computing_molecular_graphics 'XP SHELXTL/PC, Siemens Analytical'
_computing_publication_material 'XL SHELXTL/PC, Siemens Analytical'
_computing_structure_refinement 'XL SHELXTL/PC, Siemens Analytical'
_computing_structure_solution
;

SIR97 - Altomare A., Burla M.C., Camalli M., Cascarano G.L., Giacovazzo C., 
Guagliardi A., Moliterni A.G.G., Polidori G.,Spagna R.
;
_diffrn_ambient_temperature 153(2)
_diffrn_measured_fraction_theta_full 0.994
_diffrn_measured_fraction_theta_max 0.994
_diffrn_measurement_device_type
;
Nonius Kappa CCD with Bruker Apex II detector
;
_diffrn_radiation_monochromator graphite
_diffrn_radiation_source 'fine-focus sealed tube'
_diffrn_radiation_type MoK\a
_diffrn_radiation_wavelength 0.71073
_diffrn_reflns_av_R_equivalents 0.0466
_diffrn_reflns_av_sigmaI/netI 0.0430
_diffrn_reflns_limit_h_max 10
_diffrn_reflns_limit_h_min -10
_diffrn_reflns_limit_k_max 12
_diffrn_reflns_limit_k_min -12
_diffrn_reflns_limit_l_max 14
_diffrn_reflns_limit_l_min -14
_diffrn_reflns_number 15291
_diffrn_reflns_theta_full 27.50
_diffrn_reflns_theta_max 27.50
_diffrn_reflns_theta_min 2.27
_exptl_absorpt_coefficient_mu 0.083
_exptl_absorpt_correction_T_max 1.00
_exptl_absorpt_correction_T_min 0.849
_exptl_absorpt_correction_type multi-scan
_exptl_absorpt_process_details
;
SADABS. Apex II release 2010, Bruker AXS, Inc.
;
_exptl_crystal_colour colorless
_exptl_crystal_density_diffrn 1.256
_exptl_crystal_density_method 'not measured'
_exptl_crystal_description prisms
_exptl_crystal_F_000 344
_exptl_crystal_size_max 0.70
_exptl_crystal_size_mid 0.35
_exptl_crystal_size_min 0.20
_refine_diff_density_max 0.247
_refine_diff_density_min -0.224
_refine_diff_density_rms 0.044
_refine_ls_extinction_method none
_refine_ls_goodness_of_fit_ref 1.024
_refine_ls_hydrogen_treatment constr
_refine_ls_matrix_type full
_refine_ls_number_parameters 219
_refine_ls_number_reflns 3888
_refine_ls_number_restraints 0
_refine_ls_restrained_S_all 1.024
_refine_ls_R_factor_all 0.0635
_refine_ls_R_factor_gt 0.0425
_refine_ls_shift/su_max 0.002
_refine_ls_shift/su_mean 0.000
_refine_ls_structure_factor_coef Fsqd
_refine_ls_weighting_details 'calc w=1/[\s^2^(Fo^2^)+(0.0465P)^2^+0.2806P] where P=(Fo^2^+2Fc^2^)/3'
_refine_ls_weighting_scheme calc
_refine_ls_wR_factor_gt 0.0986
_refine_ls_wR_factor_ref 0.1122
_reflns_number_gt 2910
_reflns_number_total 3888
_reflns_threshold_expression >2sigma(I)
_cod_data_source_file ja5b10466_si_011.cif
_cod_data_source_block shelxl
_cod_depositor_comments
;
The following automatic conversions were performed:

data item '_symmetry_cell_setting' value 'Triclinic' was changed to
'triclinic' in accordance with the
/home/saulius/struct/COD-crude-data/automatic-downloads/DataCite-retrospective/ACS/depositions/lib/dictionaries/cif_core.dic
dictionary named 'cif_core.dic' version 2.4.2 last updated on
2011-04-26.

Automatic conversion script
Id: cif_fix_values 6909 2019-04-08 15:41:33Z antanas 
;
_cod_original_sg_symbol_H-M P-1
_cod_database_code 4129781

loop_
_symmetry_equiv_pos_as_xyz
'x, y, z'
'-x, -y, -z'

loop_
_atom_site_label
_atom_site_type_symbol
_atom_site_fract_x
_atom_site_fract_y
_atom_site_fract_z
_atom_site_U_iso_or_equiv
_atom_site_adp_type
_atom_site_occupancy
_atom_site_symmetry_multiplicity
_atom_site_calc_flag
_atom_site_refinement_flags
C1 C 0.83120(18) 0.67754(17) 0.01840(13) 0.0219(3) Uani 1 1 d .
C2 C 0.7412(2) 0.52340(18) -0.05889(16) 0.0336(4) Uani 1 1 d .
H2A H 0.6712 0.4901 -0.0063 0.040 Uiso 1 1 calc R
H2B H 0.8190 0.4514 -0.0929 0.040 Uiso 1 1 calc R
C3 C 0.6374(2) 0.53714(18) -0.16720(16) 0.0326(4) Uani 1 1 d .
H3A H 0.5368 0.4634 -0.1961 0.039 Uiso 1 1 calc R
H3B H 0.6997 0.5224 -0.2407 0.039 Uiso 1 1 calc R
C4 C 0.59618(19) 0.69619(17) -0.10776(14) 0.0250(3) Uani 1 1 d .
H4A H 0.5026 0.7014 -0.0578 0.030 Uiso 1 1 calc R
H4B H 0.5686 0.7320 -0.1746 0.030 Uiso 1 1 calc R
C5 C 0.75235(17) 0.78894(16) -0.02064(13) 0.0193(3) Uani 1 1 d .
H5 H 0.8263 0.8183 -0.0743 0.023 Uiso 1 1 calc R
C6 C 0.73002(17) 0.92969(15) 0.09196(12) 0.0175(3) Uani 1 1 d .
C7 C 0.80309(17) 1.06235(16) 0.10478(13) 0.0188(3) Uani 1 1 d .
H7 H 0.8683 1.0595 0.0393 0.023 Uiso 1 1 calc R
C8 C 0.79899(17) 1.21241(16) 0.20401(13) 0.0186(3) Uani 1 1 d .
C9 C 0.84192(18) 1.33497(16) 0.17471(14) 0.0217(3) Uani 1 1 d .
H9 H 0.8708 1.3180 0.0921 0.026 Uiso 1 1 calc R
C10 C 0.84342(19) 1.47932(17) 0.26254(14) 0.0238(3) Uani 1 1 d .
H10 H 0.8719 1.5601 0.2397 0.029 Uiso 1 1 calc R
C11 C 0.80328(18) 1.50682(16) 0.38443(14) 0.0217(3) Uani 1 1 d .
C12 C 0.76069(19) 1.38767(16) 0.41664(14) 0.0230(3) Uani 1 1 d .
H12 H 0.7334 1.4052 0.4998 0.028 Uiso 1 1 calc R
C13 C 0.75835(18) 1.24311(16) 0.32664(13) 0.0215(3) Uani 1 1 d .
H13 H 0.7281 1.1625 0.3493 0.026 Uiso 1 1 calc R
C14 C 0.7757(3) 1.68543(19) 0.59275(15) 0.0374(4) Uani 1 1 d .
H14A H 0.6644 1.6396 0.5912 0.056 Uiso 1 1 calc R
H14B H 0.7853 1.7935 0.6412 0.056 Uiso 1 1 calc R
H14C H 0.8542 1.6451 0.6334 0.056 Uiso 1 1 calc R
C15 C 0.61540(17) 0.90781(15) 0.17995(12) 0.0167(3) Uani 1 1 d .
C16 C 0.45349(17) 0.92977(16) 0.16630(13) 0.0196(3) Uani 1 1 d .
H16 H 0.4183 0.9629 0.1031 0.024 Uiso 1 1 calc R
C17 C 0.34112(18) 0.90472(16) 0.24230(13) 0.0204(3) Uani 1 1 d .
H17 H 0.2306 0.9198 0.2308 0.025 Uiso 1 1 calc R
C18 C 0.39270(17) 0.85720(15) 0.33552(13) 0.0182(3) Uani 1 1 d .
C19 C 0.55453(18) 0.83664(15) 0.35197(13) 0.0197(3) Uani 1 1 d .
H19 H 0.5903 0.8065 0.4170 0.024 Uiso 1 1 calc R
C20 C 0.66410(17) 0.85981(15) 0.27431(13) 0.0187(3) Uani 1 1 d .
H20 H 0.7740 0.8429 0.2851 0.022 Uiso 1 1 calc R
C21 C 0.13050(19) 0.8600(2) 0.40828(16) 0.0335(4) Uani 1 1 d .
H21A H 0.1346 0.9673 0.4324 0.050 Uiso 1 1 calc R
H21B H 0.0708 0.8319 0.4677 0.050 Uiso 1 1 calc R
H21C H 0.0745 0.8053 0.3213 0.050 Uiso 1 1 calc R
O1 O 0.94868(14) 0.70993(13) 0.09745(10) 0.0316(3) Uani 1 1 d .
O2 O 0.80939(14) 1.65360(11) 0.46560(10) 0.0297(3) Uani 1 1 d .
O3 O 0.29241(13) 0.82458(12) 0.41327(10) 0.0258(3) Uani 1 1 d .

loop_
_atom_site_aniso_label
_atom_site_aniso_U_11
_atom_site_aniso_U_22
_atom_site_aniso_U_33
_atom_site_aniso_U_23
_atom_site_aniso_U_13
_atom_site_aniso_U_12
C1 0.0212(8) 0.0272(8) 0.0196(7) 0.0098(6) 0.0096(6) 0.0089(6)
C2 0.0414(10) 0.0216(8) 0.0388(9) 0.0128(7) 0.0050(8) 0.0075(7)
C3 0.0377(10) 0.0212(8) 0.0291(9) 0.0018(7) -0.0006(7) 0.0014(7)
C4 0.0254(8) 0.0231(8) 0.0219(7) 0.0051(6) -0.0017(6) 0.0033(6)
C5 0.0198(7) 0.0199(7) 0.0178(7) 0.0074(6) 0.0041(5) 0.0019(6)
C6 0.0156(7) 0.0201(7) 0.0167(7) 0.0075(6) 0.0005(5) 0.0024(5)
C7 0.0163(7) 0.0241(8) 0.0168(7) 0.0095(6) 0.0020(5) 0.0019(6)
C8 0.0146(7) 0.0208(7) 0.0202(7) 0.0092(6) -0.0002(5) 0.0006(5)
C9 0.0212(7) 0.0251(8) 0.0213(7) 0.0123(6) 0.0045(6) 0.0009(6)
C10 0.0270(8) 0.0200(8) 0.0290(8) 0.0151(6) 0.0036(6) 0.0015(6)
C11 0.0211(7) 0.0182(7) 0.0249(7) 0.0081(6) 0.0006(6) 0.0032(6)
C12 0.0279(8) 0.0233(8) 0.0182(7) 0.0094(6) 0.0031(6) 0.0016(6)
C13 0.0260(8) 0.0184(7) 0.0207(7) 0.0098(6) 0.0013(6) -0.0006(6)
C14 0.0582(12) 0.0225(9) 0.0269(9) 0.0043(7) 0.0087(8) 0.0070(8)
C15 0.0188(7) 0.0126(7) 0.0160(6) 0.0034(5) 0.0026(5) 0.0003(5)
C16 0.0213(7) 0.0208(7) 0.0187(7) 0.0101(6) 0.0010(5) 0.0034(6)
C17 0.0168(7) 0.0219(8) 0.0212(7) 0.0071(6) 0.0026(5) 0.0043(6)
C18 0.0215(7) 0.0133(7) 0.0164(7) 0.0031(5) 0.0040(5) -0.0010(5)
C19 0.0244(8) 0.0183(7) 0.0172(7) 0.0080(6) 0.0018(5) 0.0037(6)
C20 0.0174(7) 0.0177(7) 0.0193(7) 0.0060(6) 0.0005(5) 0.0031(5)
C21 0.0211(8) 0.0513(11) 0.0302(9) 0.0192(8) 0.0069(6) 0.0010(7)
O1 0.0264(6) 0.0431(7) 0.0256(6) 0.0122(5) 0.0030(5) 0.0142(5)
O2 0.0436(7) 0.0174(6) 0.0279(6) 0.0083(5) 0.0068(5) 0.0057(5)
O3 0.0232(6) 0.0330(6) 0.0258(6) 0.0161(5) 0.0087(4) 0.0025(5)

loop_
_atom_type_symbol
_atom_type_description
_atom_type_scat_dispersion_real
_atom_type_scat_dispersion_imag
_atom_type_scat_source
C C 0.0033 0.0016 'International Tables Vol C Tables 4.2.6.8 and 6.1.1.4'
H H 0.0000 0.0000 'International Tables Vol C Tables 4.2.6.8 and 6.1.1.4'
O O 0.0106 0.0060 'International Tables Vol C Tables 4.2.6.8 and 6.1.1.4'

loop_
_geom_angle_atom_site_label_1
_geom_angle_atom_site_label_2
_geom_angle_atom_site_label_3
_geom_angle
O1 C1 C2 126.15(14)
O1 C1 C5 124.61(14)
C2 C1 C5 109.22(12)
C1 C2 C3 104.88(13)
C1 C2 H2A 110.8
C3 C2 H2A 110.8
C1 C2 H2B 110.8
C3 C2 H2B 110.8
H2A C2 H2B 108.8
C2 C3 C4 103.77(13)
C2 C3 H3A 111.0
C4 C3 H3A 111.0
C2 C3 H3B 111.0
C4 C3 H3B 111.0
H3A C3 H3B 109.0
C3 C4 C5 104.66(13)
C3 C4 H4A 110.8
C5 C4 H4A 110.8
C3 C4 H4B 110.8
C5 C4 H4B 110.8
H4A C4 H4B 108.9
C6 C5 C1 113.30(11)
C6 C5 C4 116.43(12)
C1 C5 C4 103.70(12)
C6 C5 H5 107.7
C1 C5 H5 107.7
C4 C5 H5 107.7
C7 C6 C15 124.14(13)
C7 C6 C5 120.66(12)
C15 C6 C5 115.12(11)
C6 C7 C8 130.44(13)
C6 C7 H7 114.8
C8 C7 H7 114.8
C13 C8 C9 116.89(13)
C13 C8 C7 125.06(12)
C9 C8 C7 118.04(12)
C10 C9 C8 121.83(13)
C10 C9 H9 119.1
C8 C9 H9 119.1
C9 C10 C11 120.09(13)
C9 C10 H10 120.0
C11 C10 H10 120.0
O2 C11 C10 116.05(12)
O2 C11 C12 124.47(13)
C10 C11 C12 119.48(13)
C13 C12 C11 119.62(13)
C13 C12 H12 120.2
C11 C12 H12 120.2
C12 C13 C8 122.08(13)
C12 C13 H13 119.0
C8 C13 H13 119.0
O2 C14 H14A 109.5
O2 C14 H14B 109.5
H14A C14 H14B 109.5
O2 C14 H14C 109.5
H14A C14 H14C 109.5
H14B C14 H14C 109.5
C16 C15 C20 117.81(12)
C16 C15 C6 120.01(12)
C20 C15 C6 122.14(13)
C15 C16 C17 121.98(12)
C15 C16 H16 119.0
C17 C16 H16 119.0
C16 C17 C18 119.08(13)
C16 C17 H17 120.5
C18 C17 H17 120.5
O3 C18 C19 115.75(12)
O3 C18 C17 124.37(13)
C19 C18 C17 119.87(12)
C20 C19 C18 120.32(13)
C20 C19 H19 119.8
C18 C19 H19 119.8
C19 C20 C15 120.93(13)
C19 C20 H20 119.5
C15 C20 H20 119.5
O3 C21 H21A 109.5
O3 C21 H21B 109.5
H21A C21 H21B 109.5
O3 C21 H21C 109.5
H21A C21 H21C 109.5
H21B C21 H21C 109.5
C11 O2 C14 117.31(12)
C18 O3 C21 116.87(11)

loop_
_geom_bond_atom_site_label_1
_geom_bond_atom_site_label_2
_geom_bond_distance
C1 O1 1.2066(18)
C1 C2 1.505(2)
C1 C5 1.531(2)
C2 C3 1.523(2)
C2 H2A 0.9900
C2 H2B 0.9900
C3 C4 1.530(2)
C3 H3A 0.9900
C3 H3B 0.9900
C4 C5 1.536(2)
C4 H4A 0.9900
C4 H4B 0.9900
C5 C6 1.5145(19)
C5 H5 1.0000
C6 C7 1.335(2)
C6 C15 1.4965(18)
C7 C8 1.472(2)
C7 H7 0.9500
C8 C13 1.3933(19)
C8 C9 1.4026(19)
C9 C10 1.379(2)
C9 H9 0.9500
C10 C11 1.389(2)
C10 H10 0.9500
C11 O2 1.3699(18)
C11 C12 1.391(2)
C12 C13 1.387(2)
C12 H12 0.9500
C13 H13 0.9500
C14 O2 1.4229(19)
C14 H14A 0.9800
C14 H14B 0.9800
C14 H14C 0.9800
C15 C16 1.387(2)
C15 C20 1.3995(19)
C16 C17 1.3897(19)
C16 H16 0.9500
C17 C18 1.391(2)
C17 H17 0.9500
C18 O3 1.3690(16)
C18 C19 1.386(2)
C19 C20 1.3814(19)
C19 H19 0.9500
C20 H20 0.9500
C21 O3 1.4215(19)
C21 H21A 0.9800
C21 H21B 0.9800
C21 H21C 0.9800

loop_
_geom_torsion_atom_site_label_1
_geom_torsion_atom_site_label_2
_geom_torsion_atom_site_label_3
_geom_torsion_atom_site_label_4
_geom_torsion
O1 C1 C2 C3 -164.69(15)
C5 C1 C2 C3 14.18(17)
C1 C2 C3 C4 -31.75(17)
C2 C3 C4 C5 37.76(16)
O1 C1 C5 C6 -45.03(19)
C2 C1 C5 C6 136.08(13)
O1 C1 C5 C4 -172.17(14)
C2 C1 C5 C4 8.94(15)
C3 C4 C5 C6 -153.71(12)
C3 C4 C5 C1 -28.55(15)
C1 C5 C6 C7 119.28(14)
C4 C5 C6 C7 -120.58(15)
C1 C5 C6 C15 -63.91(16)
C4 C5 C6 C15 56.23(17)
C15 C6 C7 C8 3.1(2)
C5 C6 C7 C8 179.57(14)
C6 C7 C8 C13 21.4(2)
C6 C7 C8 C9 -159.81(15)
C13 C8 C9 C10 -0.3(2)
C7 C8 C9 C10 -179.15(14)
C8 C9 C10 C11 0.6(2)
C9 C10 C11 O2 179.47(14)
C9 C10 C11 C12 -0.4(2)
O2 C11 C12 C13 179.93(14)
C10 C11 C12 C13 -0.2(2)
C11 C12 C13 C8 0.6(2)
C9 C8 C13 C12 -0.4(2)
C7 C8 C13 C12 178.43(14)
C7 C6 C15 C16 80.17(18)
C5 C6 C15 C16 -96.51(15)
C7 C6 C15 C20 -102.30(17)
C5 C6 C15 C20 81.02(16)
C20 C15 C16 C17 -0.4(2)
C6 C15 C16 C17 177.25(13)
C15 C16 C17 C18 0.5(2)
C16 C17 C18 O3 -177.91(13)
C16 C17 C18 C19 0.5(2)
O3 C18 C19 C20 177.02(12)
C17 C18 C19 C20 -1.5(2)
C18 C19 C20 C15 1.6(2)
C16 C15 C20 C19 -0.6(2)
C6 C15 C20 C19 -178.23(13)
C10 C11 O2 C14 -177.38(14)
C12 C11 O2 C14 2.5(2)
C19 C18 O3 C21 173.32(13)
C17 C18 O3 C21 -8.2(2)
